data_7018056
loop_
_publ_author_name
'Ke, Hongshan'
'Zhao, Lang'
'Guo, Yang'
'Tang, Jinkui'

_publ_section_title
;
 Heterobimetallic hexanuclear [Mn(\I\I\I)(4)Ln(\I\I\I)(2)] clusters: A
 rare Mn(\I\I\I)(4)Nd(\I\I\I)(2) example exhibiting slow relaxation of
 magnetization.
;
_journal_issue 8
_journal_name_full 'Dalton transactions (Cambridge, England : 2003)'
_journal_page_first 2314
_journal_page_last 2319
_journal_paper_doi 10.1039/c2dt11922f
_journal_volume 41
_journal_year 2012
_chemical_formula_sum 'C68 H116 Cl2 La2 Mn4 N4 O48'
_chemical_formula_weight 2326.13
_chemical_name_systematic
;
?
;
_space_group_IT_number 14
_symmetry_cell_setting monoclinic
_symmetry_space_group_name_Hall '-P 2ybc'
_symmetry_space_group_name_H-M 'P 1 21/c 1'
_atom_sites_solution_hydrogens geom
_atom_sites_solution_primary direct
_atom_sites_solution_secondary difmap
_audit_creation_method SHELXL-97
_cell_angle_alpha 90.00
_cell_angle_beta 106.2960(10)
_cell_angle_gamma 90.00
_cell_formula_units_Z 2
_cell_length_a 13.3143(7)
_cell_length_b 22.1979(11)
_cell_length_c 16.4153(7)
_cell_measurement_temperature 176(2)
_cell_volume 4656.6(4)
_computing_structure_refinement 'SHELXL-97 (Sheldrick, 1997)'
_computing_structure_solution 'SHELXS-97 (Sheldrick, 1990)'
_diffrn_ambient_temperature 176(2)
_diffrn_measured_fraction_theta_full 0.998
_diffrn_measured_fraction_theta_max 0.998
_diffrn_radiation_monochromator graphite
_diffrn_radiation_source 'fine-focus sealed tube'
_diffrn_radiation_type MoK\a
_diffrn_radiation_wavelength 0.71073
_diffrn_reflns_av_R_equivalents 0.0409
_diffrn_reflns_av_sigmaI/netI 0.0428
_diffrn_reflns_limit_h_max 16
_diffrn_reflns_limit_h_min -14
_diffrn_reflns_limit_k_max 27
_diffrn_reflns_limit_k_min -27
_diffrn_reflns_limit_l_max 20
_diffrn_reflns_limit_l_min -20
_diffrn_reflns_number 30473
_diffrn_reflns_theta_full 26.02
_diffrn_reflns_theta_max 26.02
_diffrn_reflns_theta_min 1.58
_exptl_absorpt_coefficient_mu 1.577
_exptl_absorpt_correction_T_max 0.7432
_exptl_absorpt_correction_T_min 0.6938
_exptl_absorpt_correction_type multi-scan
_exptl_crystal_colour Black
_exptl_crystal_density_diffrn 1.659
_exptl_crystal_density_method 'not measured'
_exptl_crystal_description Block
_exptl_crystal_F_000 2368
_exptl_crystal_size_max 0.25
_exptl_crystal_size_mid 0.23
_exptl_crystal_size_min 0.20
_refine_diff_density_max 1.893
_refine_diff_density_min -0.790
_refine_diff_density_rms 0.195
_refine_ls_extinction_method none
_refine_ls_goodness_of_fit_ref 1.071
_refine_ls_hydrogen_treatment constr
_refine_ls_matrix_type full
_refine_ls_number_parameters 598
_refine_ls_number_reflns 9156
_refine_ls_number_restraints 0
_refine_ls_restrained_S_all 1.071
_refine_ls_R_factor_all 0.0517
_refine_ls_R_factor_gt 0.0381
_refine_ls_shift/su_max 0.003
_refine_ls_shift/su_mean 0.000
_refine_ls_structure_factor_coef Fsqd
_refine_ls_weighting_details 'calc w=1/[\s^2^(Fo^2^)+(0.0589P)^2^+5.6739P] where P=(Fo^2^+2Fc^2^)/3'
_refine_ls_weighting_scheme calc
_refine_ls_wR_factor_gt 0.1003
_refine_ls_wR_factor_ref 0.1127
_reflns_number_gt 7456
_reflns_number_total 9156
_reflns_threshold_expression >2sigma(I)
_cod_data_source_file c2dt11922f.txt
_cod_data_source_block 1
_cod_original_sg_symbol_H-M P2(1)/c
_cod_database_code 7018056

loop_
_symmetry_equiv_pos_as_xyz
'x, y, z'
'-x, y+1/2, -z+1/2'
'-x, -y, -z'
'x, -y-1/2, z-1/2'

loop_
_atom_site_label
_atom_site_type_symbol
_atom_site_fract_x
_atom_site_fract_y
_atom_site_fract_z
_atom_site_U_iso_or_equiv
_atom_site_adp_type
_atom_site_occupancy
_atom_site_symmetry_multiplicity
_atom_site_calc_flag
_atom_site_refinement_flags
_atom_site_disorder_assembly
_atom_site_disorder_group
La1 La 0.284856(17) 0.561931(10) 0.389099(14) 0.01892(8) Uani 1 1 d . . .
Mn1 Mn 0.23713(5) 0.71341(3) 0.42142(4) 0.02250(15) Uani 1 1 d . . .
Mn2 Mn 0.42608(4) 0.45037(3) 0.53015(4) 0.01774(14) Uani 1 1 d . . .
Cl1 Cl 0.19891(10) 0.34893(6) 0.95912(8) 0.0409(3) Uani 1 1 d . . .
N1 N 0.0953(3) 0.74245(15) 0.4209(2) 0.0226(7) Uani 1 1 d . B .
N2 N 0.4179(2) 0.36088(14) 0.5306(2) 0.0204(7) Uani 1 1 d . . .
O1 O 0.2869(2) 0.79221(13) 0.4183(2) 0.0332(7) Uani 1 1 d . B .
O2 O 0.4104(3) 0.8864(2) 0.4580(4) 0.0782(15) Uani 1 1 d . . .
O3 O -0.1196(2) 0.65611(14) 0.4724(2) 0.0339(7) Uani 1 1 d . . .
H3A H -0.0788 0.6296 0.4998 0.051 Uiso 1 1 calc R . .
O4 O -0.0806(3) 0.72864(15) 0.2805(2) 0.0432(9) Uani 1 1 d . . .
H4A H -0.1097 0.7203 0.2294 0.065 Uiso 1 1 calc R . .
O5 O 0.1793(2) 0.63806(12) 0.43132(18) 0.0248(6) Uani 1 1 d . . .
O6 O 0.3394(2) 0.45251(12) 0.41525(17) 0.0207(6) Uani 1 1 d . . .
O7 O 0.2842(2) 0.48412(13) 0.25616(17) 0.0273(6) Uani 1 1 d . . .
O8 O 0.6384(2) 0.32989(12) 0.58000(18) 0.0232(6) Uani 1 1 d . . .
O9 O 0.3012(2) 0.31842(13) 0.64502(19) 0.0298(7) Uani 1 1 d . . .
H9 H 0.3110 0.3493 0.6758 0.045 Uiso 1 1 calc R . .
O10 O 0.5328(2) 0.43760(11) 0.63247(17) 0.0203(6) Uani 1 1 d . . .
O11 O 0.3027(2) 0.45565(13) 0.58906(19) 0.0272(7) Uani 1 1 d . . .
O12 O 0.2040(2) 0.51916(13) 0.49522(18) 0.0280(7) Uani 1 1 d . . .
O13 O 0.4341(2) 0.53773(12) 0.52439(16) 0.0194(6) Uani 1 1 d . . .
O14 O 0.1032(2) 0.51525(14) 0.32232(19) 0.0325(7) Uani 1 1 d . . .
H14A H 0.0766 0.4932 0.3613 0.039 Uiso 1 1 calc R . .
O15 O 0.2201(2) 0.61784(13) 0.25634(18) 0.0299(7) Uani 1 1 d . . .
O16 O 0.1921(2) 0.71473(13) 0.27780(18) 0.0281(7) Uani 1 1 d . . .
O17 O 0.2978(3) 0.72390(16) 0.5671(2) 0.0400(8) Uani 1 1 d . . .
H17 H 0.2575 0.7067 0.6007 0.048 Uiso 1 1 calc R . .
O18 O 0.6888(5) 0.6165(3) 0.2137(3) 0.106(2) Uani 1 1 d . . .
H18A H 0.6520 0.6377 0.1741 0.159 Uiso 1 1 calc R . .
O19 O 0.9463(3) 0.59314(15) 0.6232(2) 0.0427(8) Uani 1 1 d . . .
O20 O 0.2231(5) 0.68455(19) 0.6910(3) 0.0793(16) Uani 1 1 d . . .
H20A H 0.2308 0.7119 0.7276 0.119 Uiso 1 1 calc R . .
O21 O 0.2681(5) 0.4007(3) 0.9810(5) 0.120(2) Uani 1 1 d . A .
O22 O 0.2610(6) 0.3040(3) 0.9987(5) 0.150(3) Uani 1 1 d . A .
O23 O 0.1194(4) 0.3599(2) 0.9990(3) 0.0745(13) Uani 1 1 d . A .
O24 O 0.1636(5) 0.3462(5) 0.8764(4) 0.181(4) Uani 1 1 d . A 1
C1 C 0.2423(4) 0.84315(19) 0.4306(3) 0.0300(10) Uani 1 1 d . . .
C2 C 0.3060(4) 0.8951(2) 0.4495(4) 0.0438(12) Uani 1 1 d . B .
C3 C 0.2622(5) 0.9505(2) 0.4582(4) 0.0456(13) Uani 1 1 d . . .
H3 H 0.3058 0.9851 0.4698 0.055 Uiso 1 1 calc R B .
C4 C 0.1570(4) 0.9567(2) 0.4504(3) 0.0388(12) Uani 1 1 d . B .
H4 H 0.1281 0.9952 0.4549 0.047 Uiso 1 1 calc R . .
C5 C 0.0942(4) 0.9062(2) 0.4359(3) 0.0337(10) Uani 1 1 d . . .
H5 H 0.0219 0.9100 0.4319 0.040 Uiso 1 1 calc R B .
C6 C 0.1361(3) 0.84878(18) 0.4270(3) 0.0260(9) Uani 1 1 d . B .
C7 C 0.0667(3) 0.79798(18) 0.4195(3) 0.0250(9) Uani 1 1 d . . .
H7 H -0.0052 0.8060 0.4132 0.030 Uiso 1 1 calc R B .
C8 C 0.4765(8) 0.9331(6) 0.4667(15) 0.144(10) Uani 0.68(2) 1 d P B 1
C8' C 0.4606(18) 0.8865(9) 0.4074(17) 0.075(10) Uani 0.32(2) 1 d P B 2
C9 C 0.0194(3) 0.69219(18) 0.4161(3) 0.0241(9) Uani 1 1 d . . .
C10 C -0.0616(3) 0.70794(19) 0.4639(3) 0.0280(9) Uani 1 1 d . B .
H10A H -0.0253 0.7240 0.5208 0.034 Uiso 1 1 calc R . .
H10B H -0.1097 0.7394 0.4323 0.034 Uiso 1 1 calc R . .
C11 C -0.0328(3) 0.67614(19) 0.3235(3) 0.0300(10) Uani 1 1 d . B .
H11A H 0.0200 0.6606 0.2967 0.036 Uiso 1 1 calc R . .
H11B H -0.0861 0.6444 0.3201 0.036 Uiso 1 1 calc R . .
C12 C 0.0878(3) 0.63944(19) 0.4594(3) 0.0262(9) Uani 1 1 d . B .
H12A H 0.1070 0.6445 0.5218 0.031 Uiso 1 1 calc R . .
H12B H 0.0488 0.6011 0.4447 0.031 Uiso 1 1 calc R . .
C13 C 0.2871(3) 0.42316(19) 0.2723(3) 0.0248(9) Uani 1 1 d . . .
C14 C 0.2630(3) 0.3787(2) 0.2105(3) 0.0313(10) Uani 1 1 d . . .
H14 H 0.2417 0.3896 0.1522 0.038 Uiso 1 1 calc R . .
C15 C 0.2697(4) 0.3189(2) 0.2335(3) 0.0332(10) Uani 1 1 d . . .
H15 H 0.2516 0.2887 0.1909 0.040 Uiso 1 1 calc R . .
C16 C 0.3023(3) 0.3026(2) 0.3172(3) 0.0316(10) Uani 1 1 d . . .
H16 H 0.3069 0.2611 0.3322 0.038 Uiso 1 1 calc R . .
C17 C 0.3290(3) 0.34660(18) 0.3812(3) 0.0237(9) Uani 1 1 d . . .
C18 C 0.3185(3) 0.40794(17) 0.3585(2) 0.0193(8) Uani 1 1 d . . .
C19 C 0.2803(5) 0.5016(2) 0.1714(3) 0.0495(14) Uani 1 1 d . . .
H19A H 0.3397 0.4838 0.1558 0.074 Uiso 1 1 calc R . .
H19B H 0.2838 0.5456 0.1681 0.074 Uiso 1 1 calc R . .
H19C H 0.2148 0.4873 0.1322 0.074 Uiso 1 1 calc R . .
C20 C 0.3735(3) 0.32696(18) 0.4682(3) 0.0240(9) Uani 1 1 d . . .
H20 H 0.3692 0.2852 0.4796 0.029 Uiso 1 1 calc R . .
C21 C 0.4714(3) 0.33384(18) 0.6156(3) 0.0237(9) Uani 1 1 d . . .
C22 C 0.5648(3) 0.29638(18) 0.6081(3) 0.0256(9) Uani 1 1 d . . .
H22A H 0.6000 0.2787 0.6642 0.031 Uiso 1 1 calc R . .
H22B H 0.5390 0.2628 0.5680 0.031 Uiso 1 1 calc R . .
C23 C 0.3978(3) 0.29237(19) 0.6474(3) 0.0281(9) Uani 1 1 d . . .
H23A H 0.3851 0.2553 0.6124 0.034 Uiso 1 1 calc R . .
H23B H 0.4333 0.2803 0.7066 0.034 Uiso 1 1 calc R . .
C24 C 0.5051(3) 0.38734(18) 0.6757(3) 0.0234(9) Uani 1 1 d . . .
H24A H 0.4471 0.3988 0.6993 0.028 Uiso 1 1 calc R . .
H24B H 0.5657 0.3756 0.7235 0.028 Uiso 1 1 calc R . .
C25 C 0.2208(3) 0.48660(18) 0.5598(3) 0.0255(9) Uani 1 1 d . . .
C26 C 0.1382(4) 0.4852(2) 0.6059(3) 0.0427(13) Uani 1 1 d . . .
H26A H 0.1382 0.5236 0.6355 0.064 Uiso 1 1 calc R . .
H26B H 0.1528 0.4522 0.6473 0.064 Uiso 1 1 calc R . .
H26C H 0.0695 0.4789 0.5651 0.064 Uiso 1 1 calc R . .
C27 C 0.4302(3) 0.5731(2) 0.5971(3) 0.0295(10) Uani 1 1 d . . .
H27A H 0.3579 0.5751 0.6002 0.044 Uiso 1 1 calc R . .
H27B H 0.4558 0.6138 0.5917 0.044 Uiso 1 1 calc R . .
H27C H 0.4743 0.5542 0.6488 0.044 Uiso 1 1 calc R . .
C28 C 0.0349(4) 0.5161(2) 0.2382(3) 0.0419(12) Uani 1 1 d . . .
H28A H 0.0453 0.5536 0.2100 0.063 Uiso 1 1 calc R . .
H28B H -0.0378 0.5138 0.2402 0.063 Uiso 1 1 calc R . .
H28C H 0.0503 0.4816 0.2064 0.063 Uiso 1 1 calc R . .
C29 C 0.1851(3) 0.6694(2) 0.2309(3) 0.0277(9) Uani 1 1 d . . .
C30 C 0.1307(4) 0.6752(2) 0.1379(3) 0.0464(13) Uani 1 1 d . . .
H30A H 0.1801 0.6660 0.1052 0.070 Uiso 1 1 calc R . .
H30B H 0.1048 0.7165 0.1255 0.070 Uiso 1 1 calc R . .
H30C H 0.0718 0.6470 0.1222 0.070 Uiso 1 1 calc R . .
C31 C 0.3905(4) 0.7541(3) 0.6089(4) 0.0611(17) Uani 1 1 d . . .
H31A H 0.4146 0.7779 0.5677 0.092 Uiso 1 1 calc R . .
H31B H 0.4443 0.7246 0.6359 0.092 Uiso 1 1 calc R . .
H31C H 0.3774 0.7809 0.6522 0.092 Uiso 1 1 calc R . .
C32 C 0.6649(9) 0.5534(5) 0.1953(6) 0.131(4) Uani 1 1 d . . .
H32A H 0.7250 0.5334 0.1836 0.197 Uiso 1 1 calc R . .
H32B H 0.6038 0.5499 0.1456 0.197 Uiso 1 1 calc R . .
H32C H 0.6496 0.5342 0.2442 0.197 Uiso 1 1 calc R . .
C33 C 0.9603(5) 0.6402(3) 0.6827(4) 0.0545(15) Uani 1 1 d . . .
H33A H 0.9609 0.6237 0.7382 0.082 Uiso 1 1 calc R . .
H33B H 0.9028 0.6691 0.6643 0.082 Uiso 1 1 calc R . .
H33C H 1.0269 0.6605 0.6871 0.082 Uiso 1 1 calc R . .
C34 C 0.2539(10) 0.6325(4) 0.7292(6) 0.142(5) Uani 1 1 d . . .
H34A H 0.3236 0.6372 0.7692 0.213 Uiso 1 1 calc R . .
H34B H 0.2567 0.6020 0.6867 0.213 Uiso 1 1 calc R . .
H34C H 0.2043 0.6196 0.7600 0.213 Uiso 1 1 calc R . .

loop_
_atom_site_aniso_label
_atom_site_aniso_U_11
_atom_site_aniso_U_22
_atom_site_aniso_U_33
_atom_site_aniso_U_23
_atom_site_aniso_U_13
_atom_site_aniso_U_12
La1 0.01896(13) 0.01965(13) 0.01761(13) 0.00192(9) 0.00422(9) 0.00221(8)
Mn1 0.0217(3) 0.0209(3) 0.0261(3) 0.0032(2) 0.0086(3) 0.0041(2)
Mn2 0.0192(3) 0.0182(3) 0.0156(3) 0.0011(2) 0.0045(2) 0.0011(2)
Cl1 0.0456(7) 0.0421(7) 0.0377(7) 0.0094(5) 0.0164(6) 0.0031(5)
N1 0.0239(18) 0.0230(18) 0.0215(18) 0.0030(14) 0.0072(14) 0.0022(14)
N2 0.0191(17) 0.0210(17) 0.0216(17) 0.0037(14) 0.0063(14) 0.0025(13)
O1 0.0314(17) 0.0257(16) 0.0455(19) 0.0035(14) 0.0155(15) 0.0016(12)
O2 0.047(3) 0.058(3) 0.132(5) 0.021(3) 0.029(3) -0.003(2)
O3 0.0269(16) 0.0363(17) 0.0391(19) 0.0080(14) 0.0102(14) 0.0038(13)
O4 0.047(2) 0.046(2) 0.0262(18) 0.0030(15) -0.0064(15) 0.0153(16)
O5 0.0220(15) 0.0221(14) 0.0329(16) 0.0047(12) 0.0121(13) 0.0035(11)
O6 0.0248(15) 0.0202(14) 0.0153(14) -0.0022(11) 0.0026(11) 0.0010(11)
O7 0.0384(17) 0.0262(15) 0.0163(14) 0.0022(12) 0.0063(13) 0.0006(13)
O8 0.0201(14) 0.0250(15) 0.0262(15) 0.0037(12) 0.0090(12) 0.0015(11)
O9 0.0226(15) 0.0319(16) 0.0370(18) 0.0044(13) 0.0117(13) 0.0010(12)
O10 0.0205(14) 0.0225(14) 0.0183(14) 0.0032(11) 0.0060(11) 0.0010(10)
O11 0.0273(16) 0.0293(16) 0.0286(16) 0.0073(13) 0.0138(13) 0.0057(12)
O12 0.0276(16) 0.0299(16) 0.0287(16) 0.0082(13) 0.0113(13) 0.0054(12)
O13 0.0230(14) 0.0198(13) 0.0162(14) -0.0021(11) 0.0066(11) 0.0000(11)
O14 0.0276(16) 0.0413(18) 0.0254(16) 0.0001(13) 0.0024(13) -0.0095(13)
O15 0.0387(17) 0.0287(16) 0.0196(15) 0.0047(12) 0.0038(13) 0.0058(13)
O16 0.0317(17) 0.0283(16) 0.0243(16) 0.0050(13) 0.0082(13) 0.0070(12)
O17 0.0363(19) 0.058(2) 0.0265(17) -0.0067(15) 0.0095(14) -0.0030(16)
O18 0.140(6) 0.125(5) 0.082(4) -0.052(4) 0.079(4) -0.060(4)
O19 0.056(2) 0.0339(19) 0.040(2) -0.0035(15) 0.0169(17) -0.0016(16)
O20 0.156(5) 0.045(2) 0.059(3) -0.013(2) 0.067(3) -0.013(3)
O21 0.123(5) 0.103(5) 0.140(6) -0.019(4) 0.048(4) -0.051(4)
O22 0.175(7) 0.134(6) 0.139(6) 0.032(5) 0.042(5) 0.102(5)
O23 0.070(3) 0.106(4) 0.058(3) -0.019(3) 0.037(2) -0.012(3)
O24 0.079(4) 0.416(14) 0.044(3) -0.049(5) 0.009(3) 0.015(6)
C1 0.036(3) 0.024(2) 0.029(2) 0.0024(18) 0.008(2) 0.0037(18)
C2 0.042(3) 0.035(3) 0.054(3) 0.004(2) 0.013(3) -0.003(2)
C3 0.058(4) 0.030(3) 0.047(3) -0.003(2) 0.010(3) -0.009(2)
C4 0.057(3) 0.023(2) 0.035(3) -0.0019(19) 0.012(2) 0.007(2)
C5 0.045(3) 0.028(2) 0.028(2) 0.0020(19) 0.010(2) 0.008(2)
C6 0.035(2) 0.025(2) 0.017(2) 0.0035(16) 0.0051(18) 0.0058(17)
C7 0.028(2) 0.028(2) 0.020(2) 0.0040(17) 0.0084(17) 0.0095(17)
C8 0.031(6) 0.064(9) 0.32(3) 0.016(11) 0.020(9) -0.016(5)
C8' 0.085(17) 0.044(13) 0.13(2) 0.000(12) 0.078(16) -0.005(10)
C9 0.023(2) 0.026(2) 0.025(2) -0.0001(17) 0.0083(17) 0.0022(16)
C10 0.027(2) 0.028(2) 0.031(2) -0.0006(18) 0.0111(19) 0.0037(17)
C11 0.028(2) 0.030(2) 0.030(2) -0.0021(18) 0.0043(19) 0.0028(18)
C12 0.022(2) 0.028(2) 0.031(2) 0.0050(18) 0.0105(18) 0.0033(16)
C13 0.021(2) 0.029(2) 0.025(2) -0.0016(17) 0.0065(17) -0.0008(16)
C14 0.033(2) 0.038(3) 0.021(2) -0.0068(19) 0.0046(19) -0.0014(19)
C15 0.031(2) 0.035(3) 0.031(3) -0.014(2) 0.006(2) -0.0031(19)
C16 0.032(2) 0.024(2) 0.037(3) -0.0075(19) 0.007(2) -0.0042(18)
C17 0.022(2) 0.023(2) 0.025(2) -0.0031(17) 0.0063(17) -0.0012(16)
C18 0.0169(19) 0.022(2) 0.019(2) -0.0030(16) 0.0038(16) 0.0007(15)
C19 0.093(5) 0.038(3) 0.022(2) 0.004(2) 0.022(3) 0.007(3)
C20 0.022(2) 0.0180(19) 0.033(2) 0.0025(17) 0.0096(18) -0.0013(15)
C21 0.023(2) 0.024(2) 0.024(2) 0.0075(17) 0.0063(17) 0.0008(16)
C22 0.022(2) 0.024(2) 0.030(2) 0.0064(17) 0.0069(18) 0.0009(16)
C23 0.024(2) 0.028(2) 0.033(2) 0.0103(18) 0.0099(19) 0.0029(17)
C24 0.023(2) 0.029(2) 0.018(2) 0.0086(16) 0.0045(16) 0.0004(16)
C25 0.026(2) 0.024(2) 0.029(2) 0.0016(18) 0.0125(18) -0.0001(17)
C26 0.041(3) 0.046(3) 0.052(3) 0.016(2) 0.030(3) 0.010(2)
C27 0.028(2) 0.033(2) 0.028(2) -0.0072(19) 0.0094(19) -0.0021(18)
C28 0.036(3) 0.051(3) 0.031(3) 0.000(2) -0.004(2) -0.008(2)
C29 0.025(2) 0.037(3) 0.021(2) 0.0078(19) 0.0052(17) 0.0009(18)
C30 0.058(3) 0.048(3) 0.024(3) 0.009(2) -0.003(2) 0.005(2)
C31 0.044(3) 0.087(5) 0.044(3) -0.008(3) -0.001(3) -0.011(3)
C32 0.151(10) 0.179(12) 0.076(6) -0.055(7) 0.052(7) -0.048(8)
C33 0.067(4) 0.046(3) 0.050(3) -0.012(3) 0.016(3) -0.017(3)
C34 0.278(15) 0.092(7) 0.097(7) 0.018(6) 0.120(9) 0.075(8)

loop_
_atom_type_symbol
_atom_type_description
_atom_type_scat_dispersion_real
_atom_type_scat_dispersion_imag
_atom_type_scat_source
C C 0.0033 0.0016 'International Tables Vol C Tables 4.2.6.8 and 6.1.1.4'
H H 0.0000 0.0000 'International Tables Vol C Tables 4.2.6.8 and 6.1.1.4'
N N 0.0061 0.0033 'International Tables Vol C Tables 4.2.6.8 and 6.1.1.4'
O O 0.0106 0.0060 'International Tables Vol C Tables 4.2.6.8 and 6.1.1.4'
Mn Mn 0.3368 0.7283 'International Tables Vol C Tables 4.2.6.8 and 6.1.1.4'
La La -0.2871 2.4523 'International Tables Vol C Tables 4.2.6.8 and 6.1.1.4'
Cl Cl 0.1484 0.1585 'International Tables Vol C Tables 4.2.6.8 and 6.1.1.4'

loop_
_geom_angle_atom_site_label_1
_geom_angle_atom_site_label_2
_geom_angle_atom_site_label_3
_geom_angle
_geom_angle_site_symmetry_1
_geom_angle_site_symmetry_3
O5 La1 O15 79.23(10) . .
O5 La1 O12 70.41(9) . .
O15 La1 O12 134.97(10) . .
O5 La1 O6 141.41(9) . .
O15 La1 O6 130.49(9) . .
O12 La1 O6 71.01(9) . .
O5 La1 O10 133.54(9) . 3_666
O15 La1 O10 89.16(9) . 3_666
O12 La1 O10 135.82(9) . 3_666
O6 La1 O10 77.82(8) . 3_666
O5 La1 O14 81.45(10) . .
O15 La1 O14 76.76(10) . .
O12 La1 O14 66.67(10) . .
O6 La1 O14 82.93(9) . .
O10 La1 O14 139.41(9) 3_666 .
O5 La1 O13 105.49(9) . .
O15 La1 O13 149.80(9) . .
O12 La1 O13 72.40(9) . .
O6 La1 O13 62.71(8) . .
O10 La1 O13 65.68(8) 3_666 .
O14 La1 O13 133.24(9) . .
O5 La1 O8 61.84(9) . 3_666
O15 La1 O8 74.12(9) . 3_666
O12 La1 O8 116.14(9) . 3_666
O6 La1 O8 140.54(9) . 3_666
O10 La1 O8 71.71(8) 3_666 3_666
O14 La1 O8 136.41(9) . 3_666
O13 La1 O8 81.91(8) . 3_666
O5 La1 O7 141.64(9) . .
O15 La1 O7 72.13(9) . .
O12 La1 O7 114.02(9) . .
O6 La1 O7 58.39(8) . .
O10 La1 O7 71.76(9) 3_666 .
O14 La1 O7 67.70(9) . .
O13 La1 O7 112.15(8) . .
O8 La1 O7 129.81(9) 3_666 .
O5 La1 Mn1 30.53(6) . .
O15 La1 Mn1 67.22(7) . .
O12 La1 Mn1 97.39(7) . .
O6 La1 Mn1 162.24(6) . .
O10 La1 Mn1 103.78(6) 3_666 .
O14 La1 Mn1 105.24(7) . .
O13 La1 Mn1 101.44(6) . .
O8 La1 Mn1 32.86(6) 3_666 .
O7 La1 Mn1 139.20(6) . .
O5 La1 Mn2 125.18(7) . 3_666
O15 La1 Mn2 115.24(7) . 3_666
O12 La1 Mn2 109.39(7) . 3_666
O6 La1 Mn2 69.53(6) . 3_666
O10 La1 Mn2 28.09(6) 3_666 3_666
O14 La1 Mn2 151.38(7) . 3_666
O13 La1 Mn2 37.68(6) . 3_666
O8 La1 Mn2 71.77(6) 3_666 3_666
O7 La1 Mn2 90.52(6) . 3_666
Mn1 La1 Mn2 103.375(14) . 3_666
O5 Mn1 O1 174.17(13) . .
O5 Mn1 O8 86.05(12) . 3_666
O1 Mn1 O8 98.82(13) . 3_666
O5 Mn1 N1 82.93(13) . .
O1 Mn1 N1 92.28(13) . .
O8 Mn1 N1 168.84(13) 3_666 .
O5 Mn1 O16 96.14(12) . .
O1 Mn1 O16 87.24(13) . .
O8 Mn1 O16 88.35(11) 3_666 .
N1 Mn1 O16 91.01(12) . .
O5 Mn1 O17 91.89(13) . .
O1 Mn1 O17 84.88(14) . .
O8 Mn1 O17 90.62(12) 3_666 .
N1 Mn1 O17 91.56(13) . .
O16 Mn1 O17 171.81(12) . .
O5 Mn1 La1 41.18(8) . .
O1 Mn1 La1 144.41(10) . .
O8 Mn1 La1 47.31(8) 3_666 .
N1 Mn1 La1 121.59(10) . .
O16 Mn1 La1 81.98(7) . .
O17 Mn1 La1 103.22(9) . .
O10 Mn2 O6 166.51(12) . .
O10 Mn2 O13 98.88(11) . .
O6 Mn2 O13 87.35(11) . .
O10 Mn2 N2 82.85(12) . .
O6 Mn2 N2 90.57(12) . .
O13 Mn2 N2 177.44(13) . .
O10 Mn2 O11 95.06(12) . .
O6 Mn2 O11 96.73(12) . .
O13 Mn2 O11 91.55(11) . .
N2 Mn2 O11 90.17(12) . .
O10 Mn2 O13 82.77(11) . 3_666
O6 Mn2 O13 86.77(11) . 3_666
O13 Mn2 O13 78.74(11) . 3_666
N2 Mn2 O13 99.66(11) . 3_666
O11 Mn2 O13 169.55(11) . 3_666
O10 Mn2 La1 39.36(8) . 3_666
O6 Mn2 La1 129.14(9) . 3_666
O13 Mn2 La1 91.43(8) . 3_666
N2 Mn2 La1 88.73(9) . 3_666
O11 Mn2 La1 134.12(8) . 3_666
O13 Mn2 La1 43.53(6) 3_666 3_666
O24 Cl1 O22 117.5(5) . .
O24 Cl1 O23 113.1(4) . .
O22 Cl1 O23 110.1(4) . .
O24 Cl1 O21 108.2(5) . .
O22 Cl1 O21 101.9(5) . .
O23 Cl1 O21 104.7(3) . .
C7 N1 C9 121.4(3) . .
C7 N1 Mn1 125.8(3) . .
C9 N1 Mn1 112.7(2) . .
C20 N2 C21 120.2(3) . .
C20 N2 Mn2 126.9(3) . .
C21 N2 Mn2 113.0(2) . .
C1 O1 Mn1 128.1(3) . .
C8' O2 C8 66.2(13) . .
C8' O2 C2 132.3(14) . .
C8 O2 C2 121.2(7) . .
C12 O5 Mn1 114.9(2) . .
C12 O5 La1 136.8(2) . .
Mn1 O5 La1 108.29(12) . .
C18 O6 Mn2 128.3(2) . .
C18 O6 La1 126.8(2) . .
Mn2 O6 La1 104.78(11) . .
C13 O7 C19 116.4(3) . .
C13 O7 La1 117.7(2) . .
C19 O7 La1 125.9(3) . .
C22 O8 Mn1 114.9(2) . 3_666
C22 O8 La1 134.1(2) . 3_666
Mn1 O8 La1 99.83(11) 3_666 3_666
C24 O10 Mn2 108.9(2) . .
C24 O10 La1 117.5(2) . 3_666
Mn2 O10 La1 112.55(12) . 3_666
C25 O11 Mn2 123.4(3) . .
C25 O12 La1 143.9(3) . .
C27 O13 Mn2 119.1(2) . .
C27 O13 Mn2 118.8(2) . 3_666
Mn2 O13 Mn2 101.26(11) . 3_666
C27 O13 La1 113.6(2) . .
Mn2 O13 La1 102.07(10) . .
Mn2 O13 La1 98.79(9) 3_666 .
C28 O14 La1 132.4(3) . .
C29 O15 La1 139.5(3) . .
C29 O16 Mn1 125.5(3) . .
C31 O17 Mn1 123.9(3) . .
O1 C1 C6 124.2(4) . .
O1 C1 C2 117.7(4) . .
C6 C1 C2 118.1(4) . .
O2 C2 C3 124.0(5) . .
O2 C2 C1 115.8(4) . .
C3 C2 C1 120.2(5) . .
C4 C3 C2 121.7(5) . .
C3 C4 C5 119.1(4) . .
C4 C5 C6 120.8(5) . .
C1 C6 C5 119.8(4) . .
C1 C6 C7 123.2(4) . .
C5 C6 C7 116.8(4) . .
N1 C7 C6 124.6(4) . .
N1 C9 C11 109.9(3) . .
N1 C9 C12 103.9(3) . .
C11 C9 C12 109.2(3) . .
N1 C9 C10 111.3(3) . .
C11 C9 C10 111.9(3) . .
C12 C9 C10 110.3(3) . .
O3 C10 C9 110.2(3) . .
O4 C11 C9 108.6(3) . .
O5 C12 C9 108.6(3) . .
O7 C13 C14 124.7(4) . .
O7 C13 C18 114.6(3) . .
C14 C13 C18 120.7(4) . .
C15 C14 C13 120.1(4) . .
C16 C15 C14 120.6(4) . .
C15 C16 C17 120.6(4) . .
C16 C17 C18 119.3(4) . .
C16 C17 C20 118.3(4) . .
C18 C17 C20 122.2(4) . .
O6 C18 C13 118.1(3) . .
O6 C18 C17 123.2(3) . .
C13 C18 C17 118.7(4) . .
N2 C20 C17 125.6(4) . .
N2 C21 C24 105.4(3) . .
N2 C21 C22 109.1(3) . .
C24 C21 C22 112.1(3) . .
N2 C21 C23 111.9(3) . .
C24 C21 C23 110.2(3) . .
C22 C21 C23 108.2(3) . .
O8 C22 C21 113.3(3) . .
O9 C23 C21 114.2(3) . .
O10 C24 C21 110.9(3) . .
O12 C25 O11 124.4(4) . .
O12 C25 C26 117.2(4) . .
O11 C25 C26 118.3(4) . .
O16 C29 O15 124.6(4) . .
O16 C29 C30 119.1(4) . .
O15 C29 C30 116.3(4) . .

loop_
_geom_bond_atom_site_label_1
_geom_bond_atom_site_label_2
_geom_bond_distance
_geom_bond_site_symmetry_2
La1 O5 2.420(3) .
La1 O15 2.445(3) .
La1 O12 2.479(3) .
La1 O6 2.537(3) .
La1 O10 2.549(3) 3_666
La1 O14 2.577(3) .
La1 O13 2.587(3) .
La1 O8 2.603(3) 3_666
La1 O7 2.781(3) .
La1 Mn1 3.4902(6) .
La1 Mn2 3.7123(6) 3_666
Mn1 O5 1.867(3) .
Mn1 O1 1.876(3) .
Mn1 O8 1.922(3) 3_666
Mn1 N1 1.993(3) .
Mn1 O16 2.264(3) .
Mn1 O17 2.311(3) .
Mn2 O10 1.893(3) .
Mn2 O6 1.916(3) .
Mn2 O13 1.946(3) .
Mn2 N2 1.990(3) .
Mn2 O11 2.131(3) .
Mn2 O13 2.296(3) 3_666
Mn2 La1 3.7123(6) 3_666
Cl1 O24 1.308(6) .
Cl1 O22 1.342(6) .
Cl1 O23 1.414(4) .
Cl1 O21 1.454(6) .
N1 C7 1.289(5) .
N1 C9 1.493(5) .
N2 C20 1.276(5) .
N2 C21 1.502(5) .
O1 C1 1.319(5) .
O2 C8' 1.20(2) .
O2 C8 1.342(11) .
O2 C2 1.371(6) .
O3 C10 1.414(5) .
O4 C11 1.417(5) .
O5 C12 1.419(5) .
O6 C18 1.333(4) .
O7 C13 1.377(5) .
O7 C19 1.432(5) .
O8 C22 1.406(5) .
O8 Mn1 1.922(3) 3_666
O8 La1 2.603(3) 3_666
O9 C23 1.400(5) .
O10 C24 1.426(5) .
O10 La1 2.549(3) 3_666
O11 C25 1.264(5) .
O12 C25 1.251(5) .
O13 C27 1.441(5) .
O13 Mn2 2.296(3) 3_666
O14 C28 1.425(5) .
O15 C29 1.262(5) .
O16 C29 1.255(5) .
O17 C31 1.404(6) .
O18 C32 1.450(10) .
O19 C33 1.406(6) .
O20 C34 1.325(9) .
C1 C6 1.404(6) .
C1 C2 1.414(7) .
C2 C3 1.385(7) .
C3 C4 1.377(8) .
C4 C5 1.378(7) .
C5 C6 1.415(6) .
C6 C7 1.441(6) .
C9 C11 1.525(6) .
C9 C12 1.531(6) .
C9 C10 1.542(6) .
C13 C14 1.387(6) .
C13 C18 1.400(6) .
C14 C15 1.377(6) .
C15 C16 1.368(7) .
C16 C17 1.406(6) .
C17 C18 1.408(5) .
C17 C20 1.451(6) .
C21 C24 1.529(6) .
C21 C22 1.530(6) .
C21 C23 1.539(6) .
C25 C26 1.500(6) .
C29 C30 1.501(6) .
